data_7135961
loop_
_publ_author_name
'Ekanayaka, Uthpala N.'
'Tisdale, George'
'Fronczek, Frank R.'
'Wagner, Clifton'

_publ_section_title
;
 Synthesis of a Crystalline Distannylene-stabilized Quinoxaline Radical
 Anion
;
_journal_name_full 'Chemical Communications'
_journal_paper_doi 10.1039/D6CC02396G
_journal_year 2026
_chemical_formula_sum 'C68 H128 K N8 O8 Si8 Sn2'
_chemical_formula_weight 1686.98
_chemical_properties_physical Air-sensitive
_space_group_crystal_system monoclinic
_space_group_IT_number 14
_space_group_name_Hall '-P 2ybc'
_space_group_name_H-M_alt 'P 1 21/c 1'
_atom_sites_solution_hydrogens geom
_audit_creation_method SHELXL-2019/3
_audit_update_record
;
2026-03-31 deposited with the CCDC.	2026-06-23 downloaded from the CCDC.
;
_cell_angle_alpha 90
_cell_angle_beta 98.6860(10)
_cell_angle_gamma 90
_cell_formula_units_Z 4
_cell_length_a 14.4601(4)
_cell_length_b 28.3245(7)
_cell_length_c 21.5499(6)
_cell_measurement_reflns_used 9582
_cell_measurement_temperature 100(2)
_cell_measurement_theta_max 71.912
_cell_measurement_theta_min 3.463
_cell_volume 8725.1(4)
_computing_structure_refinement 'SHELXL-2019/2 (Sheldrick, 2019)'
_computing_structure_solution 'SHELXT 2018/2 (Sheldrick, 2018)'
_diffrn_ambient_temperature 100(2)
_diffrn_measured_fraction_theta_full 0.999
_diffrn_measured_fraction_theta_max 0.998
_diffrn_measurement_device_type 'Bruker D8 Venture DUO with Photon III C14'
_diffrn_radiation_type CuK\a
_diffrn_radiation_wavelength 1.54178
_diffrn_reflns_av_R_equivalents 0.0694
_diffrn_reflns_av_unetI/netI 0.0247
_diffrn_reflns_Laue_measured_fraction_full 0.999
_diffrn_reflns_Laue_measured_fraction_max 0.998
_diffrn_reflns_limit_h_max 17
_diffrn_reflns_limit_h_min -17
_diffrn_reflns_limit_k_max 34
_diffrn_reflns_limit_k_min -34
_diffrn_reflns_limit_l_max 26
_diffrn_reflns_limit_l_min -26
_diffrn_reflns_number 287670
_diffrn_reflns_point_group_measured_fraction_full 0.999
_diffrn_reflns_point_group_measured_fraction_max 0.998
_diffrn_reflns_theta_full 67.679
_diffrn_reflns_theta_max 72.152
_diffrn_reflns_theta_min 2.595
_exptl_absorpt_coefficient_mu 6.435
_exptl_absorpt_correction_T_max 0.7536
_exptl_absorpt_correction_T_min 0.4477
_exptl_absorpt_correction_type multi-scan
_exptl_crystal_colour Red
_exptl_crystal_density_diffrn 1.284
_exptl_crystal_description Plate
_exptl_crystal_F_000 3548
_exptl_crystal_recrystallization_method 'Re-crystallisation from solvent: Ether'
_exptl_crystal_size_max 0.150
_exptl_crystal_size_mid 0.140
_exptl_crystal_size_min 0.070
_refine_diff_density_max 1.066
_refine_diff_density_min -0.664
_refine_diff_density_rms 0.062
_refine_ls_extinction_method none
_refine_ls_goodness_of_fit_ref 1.029
_refine_ls_hydrogen_treatment constr
_refine_ls_matrix_type full
_refine_ls_number_parameters 975
_refine_ls_number_reflns 17145
_refine_ls_number_restraints 1045
_refine_ls_restrained_S_all 1.006
_refine_ls_R_factor_all 0.0322
_refine_ls_R_factor_gt 0.0263
_refine_ls_shift/su_max 0.005
_refine_ls_shift/su_mean 0.000
_refine_ls_structure_factor_coef Fsqd
_refine_ls_weighting_details 'w=1/[\s^2^(Fo^2^)+(0.0341P)^2^+6.3913P] where P=(Fo^2^+2Fc^2^)/3'
_refine_ls_weighting_scheme calc
_refine_ls_wR_factor_gt 0.0644
_refine_ls_wR_factor_ref 0.0670
_reflns_Friedel_coverage 0.000
_reflns_number_gt 15459
_reflns_number_total 17145
_reflns_threshold_expression 'I > 2\s(I)'
_cod_data_source_file d6cc02396g2.cif
_cod_data_source_block cu_une49
_cod_original_sg_symbol_H-M 'P 21/c'
_cod_database_code 7135961
_shelx_shelxl_version_number 2019/3
_shelx_space_group_comment
;
The symmetry employed for this shelxl refinement is uniquely defined
by the following loop, which should always be used as a source of
symmetry information in preference to the above space-group names.
They are only intended as comments.
;
_shelx_estimated_absorpt_t_min 0.445
_shelx_estimated_absorpt_t_max 0.661

loop_
_space_group_symop_operation_xyz
'x, y, z'
'-x, y+1/2, -z+1/2'
'-x, -y, -z'
'x, -y-1/2, z-1/2'

loop_
_atom_site_label
_atom_site_type_symbol
_atom_site_fract_x
_atom_site_fract_y
_atom_site_fract_z
_atom_site_U_iso_or_equiv
_atom_site_adp_type
_atom_site_occupancy
_atom_site_site_symmetry_order
_atom_site_calc_flag
_atom_site_refinement_flags_posn
_atom_site_refinement_flags_adp
_atom_site_refinement_flags_occupancy
_atom_site_disorder_assembly
_atom_site_disorder_group
Sn6 Sn 0.81082(2) 0.37273(2) 0.57960(2) 0.01827(4) Uani 1 1 d . . . . .
Sn17 Sn 0.70166(2) 0.36492(2) 0.90358(2) 0.01698(4) Uani 1 1 d . . . . .
Si2 Si 0.68275(4) 0.38951(2) 0.44520(3) 0.02915(13) Uani 1 1 d . . . . .
Si19 Si 0.75346(4) 0.48165(2) 0.94245(3) 0.02359(11) Uani 1 1 d . . . . .
Si23 Si 0.57309(4) 0.45547(2) 0.86040(3) 0.02428(11) Uani 1 1 d . . . . .
Si28 Si 0.95060(4) 0.36076(2) 0.93284(3) 0.02279(11) Uani 1 1 d . . . . .
Si32 Si 0.82875(4) 0.31711(2) 1.01695(3) 0.02485(12) Uani 1 1 d . . . . .
Si37 Si 0.78172(4) 0.49640(2) 0.58978(3) 0.02401(11) Uani 1 1 d . . . . .
Si41 Si 0.96939(4) 0.44967(2) 0.61691(3) 0.02597(12) Uani 1 1 d . . . . .
Si45 Si 0.57170(4) 0.35720(2) 0.54333(3) 0.02708(12) Uani 1 1 d . . . . .
N5 N 0.67464(12) 0.37865(7) 0.52315(8) 0.0249(4) Uani 1 1 d . . . . .
N7 N 0.76904(12) 0.36620(6) 0.67864(8) 0.0196(3) Uani 1 1 d . . . . .
N10 N 0.74860(12) 0.36474(6) 0.80785(7) 0.0184(3) Uani 1 1 d . . . . .
N18 N 0.68082(12) 0.44008(6) 0.90158(8) 0.0203(3) Uani 1 1 d . . . . .
N27 N 0.84095(12) 0.35320(6) 0.95384(7) 0.0202(3) Uani 1 1 d . . . . .
N36 N 0.84943(11) 0.44595(6) 0.59388(8) 0.0210(3) Uani 1 1 d . . . . .
C2 C 0.63035(17) 0.34144(9) 0.39048(11) 0.0350(5) Uani 1 1 d . . . . .
H2A H 0.637749 0.349574 0.347300 0.053 Uiso 1 1 calc R U . . .
H2B H 0.563684 0.338213 0.393444 0.053 Uiso 1 1 calc R U . . .
H2C H 0.662363 0.311541 0.402228 0.053 Uiso 1 1 calc R U . . .
C9 C 0.74960(13) 0.40546(7) 0.77453(9) 0.0200(4) Uani 1 1 d . . . . .
H9 H 0.742036 0.434612 0.794967 0.024 Uiso 1 1 calc R U . . .
C11 C 0.76204(13) 0.32339(7) 0.77647(9) 0.0175(4) Uani 1 1 d . . . . .
C12 C 0.76965(13) 0.32397(7) 0.71104(9) 0.0184(4) Uani 1 1 d . . . . .
C13 C 0.77710(14) 0.28044(7) 0.68073(9) 0.0225(4) Uani 1 1 d . . . . .
H13 H 0.778986 0.280021 0.636861 0.027 Uiso 1 1 calc R U . . .
C14 C 0.78174(15) 0.23811(7) 0.71348(10) 0.0241(4) Uani 1 1 d . . . . .
H14 H 0.786963 0.209179 0.691978 0.029 Uiso 1 1 calc R U . . .
C15 C 0.77877(14) 0.23792(7) 0.77775(10) 0.0234(4) Uani 1 1 d . . . . .
H15 H 0.783212 0.209000 0.800330 0.028 Uiso 1 1 calc R U . . .
C16 C 0.76928(14) 0.28016(7) 0.80859(9) 0.0211(4) Uani 1 1 d . . . . .
H16 H 0.767652 0.279841 0.852492 0.025 Uiso 1 1 calc R U . . .
C17 C 0.80838(18) 0.39278(12) 0.43197(11) 0.0442(7) Uani 1 1 d . . . . .
H17A H 0.810854 0.402194 0.388496 0.066 Uiso 1 1 calc R U . . .
H17B H 0.837843 0.361763 0.439918 0.066 Uiso 1 1 calc R U . . .
H17C H 0.841835 0.416073 0.460626 0.066 Uiso 1 1 calc R U . . .
C18 C 0.76105(14) 0.40601(7) 0.71280(9) 0.0206(4) Uani 1 1 d . . . . .
H18 H 0.763584 0.435709 0.692655 0.025 Uiso 1 1 calc R U . . .
C19 C 0.6264(2) 0.44637(10) 0.41530(12) 0.0441(6) Uani 1 1 d . . . . .
H19A H 0.635914 0.451223 0.371686 0.066 Uiso 1 1 calc R U . . .
H19B H 0.654549 0.472585 0.441204 0.066 Uiso 1 1 calc R U . . .
H19C H 0.559188 0.445015 0.417373 0.066 Uiso 1 1 calc R U . . .
C20 C 0.84816(16) 0.50065(9) 0.89691(12) 0.0338(5) Uani 1 1 d . . . . .
H20A H 0.884751 0.526155 0.919468 0.051 Uiso 1 1 calc R U . . .
H20B H 0.819838 0.511908 0.855356 0.051 Uiso 1 1 calc R U . . .
H20C H 0.889253 0.473802 0.892159 0.051 Uiso 1 1 calc R U . . .
C21 C 0.80815(19) 0.46059(9) 1.02174(11) 0.0369(5) Uani 1 1 d . . . . .
H21A H 0.853609 0.484005 1.040898 0.055 Uiso 1 1 calc R U . . .
H21B H 0.840001 0.430474 1.017546 0.055 Uiso 1 1 calc R U . . .
H21C H 0.759529 0.456242 1.048360 0.055 Uiso 1 1 calc R U . . .
C22 C 0.69144(18) 0.53757(8) 0.95925(12) 0.0350(5) Uani 1 1 d . . . . .
H22A H 0.737483 0.561038 0.977481 0.052 Uiso 1 1 calc R U . . .
H22B H 0.648022 0.530864 0.988925 0.052 Uiso 1 1 calc R U . . .
H22C H 0.656527 0.549924 0.920106 0.052 Uiso 1 1 calc R U . . .
C24 C 0.51599(16) 0.40547(9) 0.81188(12) 0.0335(5) Uani 1 1 d . . . . .
H24A H 0.460423 0.417132 0.784462 0.050 Uiso 1 1 calc R U . . .
H24B H 0.497570 0.380901 0.839607 0.050 Uiso 1 1 calc R U . . .
H24C H 0.560154 0.392258 0.786210 0.050 Uiso 1 1 calc R U . . .
C25 C 0.48676(17) 0.47370(11) 0.91212(14) 0.0448(6) Uani 1 1 d . . . . .
H25A H 0.425493 0.478649 0.886569 0.067 Uiso 1 1 calc R U . . .
H25B H 0.507654 0.503111 0.933767 0.067 Uiso 1 1 calc R U . . .
H25C H 0.481828 0.448900 0.943164 0.067 Uiso 1 1 calc R U . . .
C26 C 0.58251(19) 0.50356(9) 0.80152(13) 0.0400(6) Uani 1 1 d . . . . .
H26A H 0.519810 0.512133 0.780630 0.060 Uiso 1 1 calc R U . . .
H26B H 0.619968 0.492323 0.770209 0.060 Uiso 1 1 calc R U . . .
H26C H 0.612654 0.531274 0.823043 0.060 Uiso 1 1 calc R U . . .
C29 C 0.95655(16) 0.38267(9) 0.85171(11) 0.0314(5) Uani 1 1 d . . . . .
H29A H 1.021557 0.390206 0.847788 0.047 Uiso 1 1 calc R U . . .
H29B H 0.917971 0.411091 0.843641 0.047 Uiso 1 1 calc R U . . .
H29C H 0.933245 0.358183 0.821183 0.047 Uiso 1 1 calc R U . . .
C30 C 1.02541(17) 0.40244(10) 0.98681(12) 0.0386(6) Uani 1 1 d . . . . .
H30A H 1.089240 0.402324 0.976688 0.058 Uiso 1 1 calc R U . . .
H30B H 1.026471 0.392314 1.030395 0.058 Uiso 1 1 calc R U . . .
H30C H 0.999492 0.434408 0.981472 0.058 Uiso 1 1 calc R U . . .
C31 C 1.01434(18) 0.30280(10) 0.93409(12) 0.0385(6) Uani 1 1 d . . . . .
H31A H 1.077019 0.308031 0.923352 0.058 Uiso 1 1 calc R U . . .
H31B H 0.979588 0.281264 0.903456 0.058 Uiso 1 1 calc R U . . .
H31C H 1.019618 0.288912 0.976132 0.058 Uiso 1 1 calc R U . . .
C33 C 0.92634(17) 0.32246(10) 1.08447(11) 0.0362(5) Uani 1 1 d . . . . .
H33A H 0.918221 0.298782 1.116363 0.054 Uiso 1 1 calc R U . . .
H33B H 0.925515 0.354101 1.102792 0.054 Uiso 1 1 calc R U . . .
H33C H 0.986303 0.317310 1.069574 0.054 Uiso 1 1 calc R U . . .
C34 C 0.8170(2) 0.25361(9) 0.99275(12) 0.0454(6) Uani 1 1 d . . . . .
H34A H 0.815929 0.233830 1.029950 0.068 Uiso 1 1 calc R U . . .
H34B H 0.870160 0.244564 0.972028 0.068 Uiso 1 1 calc R U . . .
H34C H 0.758671 0.249225 0.963626 0.068 Uiso 1 1 calc R U . . .
C35 C 0.72133(18) 0.33195(11) 1.05269(12) 0.0407(6) Uani 1 1 d . . . . .
H35A H 0.723087 0.314900 1.092427 0.061 Uiso 1 1 calc R U . . .
H35B H 0.665343 0.322665 1.023777 0.061 Uiso 1 1 calc R U . . .
H35C H 0.719629 0.366002 1.060482 0.061 Uiso 1 1 calc R U . . .
C38 C 0.65366(16) 0.48589(9) 0.58748(12) 0.0324(5) Uani 1 1 d . . . . .
H38A H 0.620545 0.516183 0.584002 0.049 Uiso 1 1 calc R U . . .
H38B H 0.643016 0.469846 0.626071 0.049 Uiso 1 1 calc R U . . .
H38C H 0.630266 0.466124 0.551163 0.049 Uiso 1 1 calc R U . . .
C39 C 0.81433(19) 0.53544(10) 0.66074(13) 0.0402(6) Uani 1 1 d . . . . .
H39A H 0.780145 0.565345 0.654344 0.060 Uiso 1 1 calc R U . . .
H39B H 0.881750 0.541669 0.666700 0.060 Uiso 1 1 calc R U . . .
H39C H 0.798001 0.519555 0.698012 0.060 Uiso 1 1 calc R U . . .
C40 C 0.79520(18) 0.53267(8) 0.51885(12) 0.0347(5) Uani 1 1 d . . . . .
H40A H 0.746002 0.556740 0.512443 0.052 Uiso 1 1 calc R U . . .
H40B H 0.790039 0.512154 0.481872 0.052 Uiso 1 1 calc R U . . .
H40C H 0.856605 0.548059 0.525198 0.052 Uiso 1 1 calc R U . . .
C42 C 1.02314(17) 0.50764(9) 0.59965(12) 0.0356(5) Uani 1 1 d . . . . .
H42A H 1.090398 0.506933 0.615221 0.053 Uiso 1 1 calc R U . . .
H42B H 0.993848 0.533144 0.620488 0.053 Uiso 1 1 calc R U . . .
H42C H 1.013218 0.513099 0.554219 0.053 Uiso 1 1 calc R U . . .
C43 C 1.00057(19) 0.43646(15) 0.70249(14) 0.0612(10) Uani 1 1 d . . . . .
H43A H 1.068595 0.438248 0.714510 0.092 Uiso 1 1 calc R U . . .
H43B H 0.978982 0.404650 0.711042 0.092 Uiso 1 1 calc R U . . .
H43C H 0.970465 0.459550 0.726795 0.092 Uiso 1 1 calc R U . . .
C44 C 1.03472(17) 0.40598(9) 0.57411(16) 0.0436(6) Uani 1 1 d . . . . .
H44A H 1.102155 0.411280 0.585308 0.065 Uiso 1 1 calc R U . . .
H44B H 1.016634 0.410070 0.528743 0.065 Uiso 1 1 calc R U . . .
H44C H 1.019430 0.373838 0.585979 0.065 Uiso 1 1 calc R U . . .
C46 C 0.55362(17) 0.36593(10) 0.62696(12) 0.0369(6) Uani 1 1 d . . . . .
H46A H 0.490593 0.355454 0.631994 0.055 Uiso 1 1 calc R U . . .
H46B H 0.560792 0.399458 0.637874 0.055 Uiso 1 1 calc R U . . .
H46C H 0.600032 0.347451 0.654685 0.055 Uiso 1 1 calc R U . . .
C47 C 0.46619(16) 0.38631(10) 0.49698(12) 0.0370(5) Uani 1 1 d . . . . .
H47A H 0.409210 0.372935 0.509378 0.055 Uiso 1 1 calc R U . . .
H47B H 0.466198 0.380819 0.452077 0.055 Uiso 1 1 calc R U . . .
H47C H 0.468248 0.420333 0.505348 0.055 Uiso 1 1 calc R U . . .
C48 C 0.56044(17) 0.29193(9) 0.52974(13) 0.0378(5) Uani 1 1 d . . . . .
H48A H 0.499104 0.281301 0.538282 0.057 Uiso 1 1 calc R U . . .
H48B H 0.609765 0.275519 0.557811 0.057 Uiso 1 1 calc R U . . .
H48C H 0.566557 0.284855 0.486032 0.057 Uiso 1 1 calc R U . . .
K58 K 0.27461(3) 0.24571(2) 0.72984(2) 0.03040(10) Uani 1 1 d D . . . .
O59 O 0.10224(11) 0.25667(6) 0.66130(8) 0.0337(4) Uani 1 1 d . . . . .
O62 O 0.26201(11) 0.24692(6) 0.60072(8) 0.0344(4) Uani 1 1 d . . . . .
O69 O 0.42668(10) 0.24537(6) 0.66727(8) 0.0325(3) Uani 1 1 d . . . . .
O72 O 0.44873(10) 0.24958(5) 0.79917(8) 0.0307(3) Uani 1 1 d . . . . .
O75 O 0.28700(11) 0.24321(6) 0.85784(8) 0.0320(3) Uani 1 1 d . . . . .
O82 O 0.12190(11) 0.24845(6) 0.79183(9) 0.0348(4) Uani 1 1 d . . . . .
O85 O 0.29906(13) 0.15138(6) 0.73074(9) 0.0400(4) Uani 1 1 d . . . . .
C60 C 0.10890(17) 0.27694(9) 0.60146(13) 0.0389(6) Uani 1 1 d . . . . .
H60A H 0.137643 0.308683 0.606964 0.047 Uiso 1 1 calc R U . . .
H60B H 0.045716 0.280269 0.576755 0.047 Uiso 1 1 calc R U . . .
C61 C 0.16765(17) 0.24543(9) 0.56772(12) 0.0373(5) Uani 1 1 d . . . . .
H61A H 0.143400 0.212710 0.566742 0.045 Uiso 1 1 calc R U . . .
H61B H 0.166142 0.256384 0.523955 0.045 Uiso 1 1 calc R U . . .
C63 C 0.32507(16) 0.21686(8) 0.57953(12) 0.0324(5) Uani 1 1 d . . . . .
C64 C 0.41491(16) 0.21611(8) 0.61580(12) 0.0317(5) Uani 1 1 d . . . . .
C65 C 0.48268(17) 0.18688(9) 0.59801(13) 0.0376(5) Uani 1 1 d . . . . .
H65 H 0.543457 0.186289 0.621986 0.045 Uiso 1 1 calc R U . . .
C66 C 0.4625(2) 0.15818(9) 0.54500(14) 0.0434(6) Uani 1 1 d . . . . .
H66 H 0.509436 0.138063 0.533192 0.052 Uiso 1 1 calc R U . . .
C67 C 0.3755(2) 0.15897(10) 0.51011(14) 0.0437(6) Uani 1 1 d . . . . .
H67 H 0.362057 0.139232 0.474236 0.052 Uiso 1 1 calc R U . . .
C68 C 0.30644(19) 0.18844(9) 0.52672(12) 0.0399(6) Uani 1 1 d . . . . .
H68 H 0.246326 0.189131 0.501841 0.048 Uiso 1 1 calc R U . . .
C70 C 0.51692(15) 0.24631(9) 0.70596(12) 0.0345(5) Uani 1 1 d . . . . .
H70A H 0.563789 0.260792 0.682756 0.041 Uiso 1 1 calc R U . . .
H70B H 0.537467 0.213813 0.718053 0.041 Uiso 1 1 calc R U . . .
C71 C 0.50782(16) 0.27473(9) 0.76301(13) 0.0355(5) Uani 1 1 d . . . . .
H71A H 0.570193 0.279733 0.788189 0.043 Uiso 1 1 calc R U . . .
H71B H 0.480291 0.305962 0.750660 0.043 Uiso 1 1 calc R U . . .
C73 C 0.44216(16) 0.27050(9) 0.85811(12) 0.0355(5) Uani 1 1 d . . . . .
H73A H 0.415368 0.302625 0.851968 0.043 Uiso 1 1 calc R U . . .
H73B H 0.505113 0.273046 0.883351 0.043 Uiso 1 1 calc R U . . .
C74 C 0.38042(16) 0.24010(9) 0.89154(12) 0.0349(5) Uani 1 1 d . . . . .
H74A H 0.402376 0.206958 0.892719 0.042 Uiso 1 1 calc R U . . .
H74B H 0.381896 0.251232 0.935220 0.042 Uiso 1 1 calc R U . . .
C76 C 0.21880(17) 0.21592(8) 0.87876(12) 0.0325(5) Uani 1 1 d . . . . .
C77 C 0.12946(16) 0.21879(8) 0.84248(13) 0.0337(5) Uani 1 1 d . . . . .
C78 C 0.05651(18) 0.19243(9) 0.86017(14) 0.0419(6) Uani 1 1 d . . . . .
H78 H -0.004176 0.194170 0.836192 0.050 Uiso 1 1 calc R U . . .
C79 C 0.0723(2) 0.16357(10) 0.91283(16) 0.0493(7) Uani 1 1 d . . . . .
H79 H 0.022156 0.145681 0.924656 0.059 Uiso 1 1 calc R U . . .
C80 C 0.1591(2) 0.16067(9) 0.94777(15) 0.0477(7) Uani 1 1 d . . . . .
H80 H 0.169059 0.140716 0.983589 0.057 Uiso 1 1 calc R U . . .
C81 C 0.23398(19) 0.18713(9) 0.93093(13) 0.0394(6) Uani 1 1 d . . . . .
H81 H 0.294370 0.185164 0.955277 0.047 Uiso 1 1 calc R U . . .
C83 C 0.03221(16) 0.25284(9) 0.75336(13) 0.0389(6) Uani 1 1 d . . . . .
H83A H -0.012778 0.268175 0.777326 0.047 Uiso 1 1 calc R U . . .
H83B H 0.007709 0.221257 0.739789 0.047 Uiso 1 1 calc R U . . .
C84 C 0.04454(16) 0.28229(9) 0.69715(14) 0.0396(6) Uani 1 1 d . . . . .
H84A H -0.016995 0.288735 0.671604 0.048 Uiso 1 1 calc R U . . .
H84B H 0.074185 0.312828 0.710785 0.048 Uiso 1 1 calc R U . . .
C86 C 0.39352(18) 0.13503(9) 0.74939(15) 0.0413(6) Uani 1 1 d . . . . .
H86A H 0.434704 0.162656 0.760353 0.050 Uiso 1 1 calc R U . . .
H86B H 0.414827 0.118934 0.713298 0.050 Uiso 1 1 calc R U . . .
C87 C 0.4038(2) 0.10195(10) 0.80392(14) 0.0453(6) Uani 1 1 d . . . . .
H87A H 0.470081 0.094135 0.816293 0.068 Uiso 1 1 calc R U . . .
H87B H 0.368400 0.073006 0.792038 0.068 Uiso 1 1 calc R U . . .
H87C H 0.379812 0.116973 0.839216 0.068 Uiso 1 1 calc R U . . .
C88 C 0.2422(2) 0.11755(10) 0.69484(13) 0.0426(6) Uani 1 1 d . . . . .
H88A H 0.249183 0.086399 0.715847 0.051 Uiso 1 1 calc R U . . .
H88B H 0.261174 0.114425 0.652776 0.051 Uiso 1 1 calc R U . . .
C89 C 0.1432(2) 0.13359(11) 0.68876(19) 0.0617(9) Uani 1 1 d . . . . .
H89A H 0.102423 0.110061 0.665123 0.093 Uiso 1 1 calc R U . . .
H89B H 0.136455 0.163864 0.666527 0.093 Uiso 1 1 calc R U . . .
H89C H 0.125536 0.137393 0.730626 0.093 Uiso 1 1 calc R U . . .
N2 N 0.2906(2) 0.44621(13) 0.6944(2) 0.0560(10) Uani 0.794(5) 1 d D . P A 1
N9 N 0.27853(18) 0.34780(10) 0.71393(14) 0.0385(7) Uani 0.794(5) 1 d D . P A 1
C1 C 0.3069(5) 0.4143(2) 0.6528(3) 0.0550(12) Uani 0.794(5) 1 d D . P A 1
H1 H 0.322140 0.425024 0.613803 0.066 Uiso 0.794(5) 1 calc R U P A 1
C3 C 0.2670(6) 0.42842(11) 0.7496(3) 0.0440(11) Uani 0.794(5) 1 d D U P A 1
C4 C 0.2494(3) 0.45978(14) 0.7981(3) 0.0585(11) Uani 0.794(5) 1 d D U P A 1
H4 H 0.253087 0.492970 0.792559 0.070 Uiso 0.794(5) 1 calc R U P A 1
C5 C 0.2274(3) 0.44173(16) 0.8523(2) 0.0581(11) Uani 0.794(5) 1 d D U P A 1
H5 H 0.216385 0.462552 0.884971 0.070 Uiso 0.794(5) 1 calc R U P A 1
C6 C 0.2207(3) 0.39465(18) 0.8606(2) 0.0450(11) Uani 0.794(5) 1 d D U P A 1
H6 H 0.207420 0.383347 0.899780 0.054 Uiso 0.794(5) 1 calc R U P A 1
C7 C 0.2322(6) 0.36281(16) 0.8153(2) 0.0407(13) Uani 0.794(5) 1 d D U P A 1
H7 H 0.220572 0.330224 0.821213 0.049 Uiso 0.794(5) 1 calc R U P A 1
C8 C 0.2622(2) 0.37899(12) 0.75844(15) 0.0334(8) Uani 0.794(5) 1 d D U P A 1
C10 C 0.3031(6) 0.36602(18) 0.6626(3) 0.0420(10) Uani 0.794(5) 1 d D . P A 1
H10 H 0.318682 0.345295 0.631059 0.050 Uiso 0.794(5) 1 calc R U P A 1
O51 O 0.1981(2) 0.57498(10) 0.80009(12) 0.0720(7) Uani 1 1 d . . . . .
C49 C 0.2469(4) 0.59372(14) 0.7615(2) 0.0811(12) Uani 1 1 d . . . . .
H49A H 0.222831 0.625652 0.749353 0.097 Uiso 1 1 calc R U . . .
H49B H 0.243079 0.574193 0.723109 0.097 Uiso 1 1 calc R U . . .
C50 C 0.3561(4) 0.59702(17) 0.7966(2) 0.0865(13) Uani 1 1 d . . . . .
H50A H 0.397854 0.599516 0.764905 0.130 Uiso 1 1 calc R U . . .
H50B H 0.371700 0.568599 0.821941 0.130 Uiso 1 1 calc R U . . .
H50C H 0.363687 0.624918 0.823784 0.130 Uiso 1 1 calc R U . . .
C52 C 0.1036(4) 0.5717(2) 0.7692(2) 0.1022(17) Uani 1 1 d . . . . .
H52A H 0.101176 0.554474 0.729011 0.123 Uiso 1 1 calc R U . . .
H52B H 0.077143 0.603601 0.760270 0.123 Uiso 1 1 calc R U . . .
C53 C 0.0481(3) 0.54526(19) 0.8127(3) 0.0942(14) Uani 1 1 d . . . . .
H53A H -0.016023 0.540338 0.791433 0.141 Uiso 1 1 calc R U . . .
H53B H 0.046894 0.563792 0.850939 0.141 Uiso 1 1 calc R U . . .
H53C H 0.077599 0.514629 0.823646 0.141 Uiso 1 1 calc R U . . .
C7A C 0.299(3) 0.3741(5) 0.6722(10) 0.053(4) Uani 0.206(5) 1 d D U P A 2
H7A H 0.313403 0.343216 0.659605 0.064 Uiso 0.206(5) 1 calc R U P A 2
C6A C 0.314(3) 0.4122(5) 0.6373(11) 0.067(4) Uani 0.206(5) 1 d D U P A 2
H6A H 0.338449 0.407448 0.599391 0.081 Uiso 0.206(5) 1 calc R U P A 2
C5A C 0.2951(14) 0.4566(4) 0.6542(6) 0.072(4) Uani 0.206(5) 1 d D U P A 2
H5A H 0.296434 0.481519 0.624812 0.087 Uiso 0.206(5) 1 calc R U P A 2
C4A C 0.2744(15) 0.4667(4) 0.7123(6) 0.065(4) Uani 0.206(5) 1 d D U P A 2
H4A H 0.268330 0.498499 0.725129 0.078 Uiso 0.206(5) 1 calc R U P A 2
C3A C 0.262(3) 0.4287(3) 0.7533(10) 0.053(3) Uani 0.206(5) 1 d D U P A 2
C8A C 0.2595(12) 0.3818(2) 0.7294(5) 0.047(3) Uani 0.206(5) 1 d D U P A 2
N9A N 0.2608(5) 0.3447(2) 0.7692(4) 0.030(2) Uani 0.206(5) 1 d D U P A 2
C10A C 0.243(2) 0.3544(4) 0.8257(6) 0.041(3) Uani 0.206(5) 1 d D U P A 2
H10A H 0.227083 0.329272 0.851224 0.049 Uiso 0.206(5) 1 calc R U P A 2
C1A C 0.2464(15) 0.4003(4) 0.8499(6) 0.047(4) Uani 0.206(5) 1 d D U P A 2
H1A H 0.253558 0.404608 0.894123 0.056 Uiso 0.206(5) 1 calc R U P A 2
N2A N 0.2398(12) 0.4380(3) 0.8127(5) 0.061(3) Uani 0.206(5) 1 d D U P A 2

loop_
_atom_site_aniso_label
_atom_site_aniso_U_11
_atom_site_aniso_U_22
_atom_site_aniso_U_33
_atom_site_aniso_U_23
_atom_site_aniso_U_13
_atom_site_aniso_U_12
Sn6 0.01858(6) 0.02146(7) 0.01510(6) 0.00024(4) 0.00361(5) 0.00012(4)
Sn17 0.01811(6) 0.01825(6) 0.01465(6) -0.00023(4) 0.00273(4) -0.00253(4)
Si2 0.0266(3) 0.0418(3) 0.0180(3) 0.0057(2) -0.0002(2) -0.0081(2)
Si19 0.0243(3) 0.0213(3) 0.0253(3) -0.0060(2) 0.0042(2) -0.0034(2)
Si23 0.0199(2) 0.0231(3) 0.0295(3) -0.0020(2) 0.0029(2) 0.0013(2)
Si28 0.0181(2) 0.0303(3) 0.0196(3) -0.0018(2) 0.0019(2) -0.0006(2)
Si32 0.0268(3) 0.0287(3) 0.0183(3) 0.0055(2) 0.0013(2) -0.0004(2)
Si37 0.0264(3) 0.0216(3) 0.0249(3) 0.0015(2) 0.0067(2) 0.0026(2)
Si41 0.0198(3) 0.0327(3) 0.0254(3) 0.0066(2) 0.0032(2) -0.0043(2)
Si45 0.0186(3) 0.0364(3) 0.0260(3) 0.0075(2) 0.0024(2) -0.0030(2)
N5 0.0212(8) 0.0348(9) 0.0180(8) 0.0046(7) 0.0007(6) -0.0041(7)
N7 0.0226(8) 0.0220(8) 0.0146(8) 0.0007(6) 0.0037(6) -0.0003(6)
N10 0.0215(8) 0.0200(8) 0.0137(7) -0.0007(6) 0.0029(6) -0.0012(6)
N18 0.0210(8) 0.0184(8) 0.0218(8) -0.0031(6) 0.0040(6) -0.0001(6)
N27 0.0219(8) 0.0223(8) 0.0158(8) 0.0011(6) 0.0013(6) -0.0004(6)
N36 0.0207(8) 0.0227(8) 0.0199(8) 0.0028(6) 0.0037(6) -0.0012(6)
C2 0.0333(12) 0.0467(14) 0.0233(11) 0.0004(10) -0.0013(9) -0.0013(10)
C9 0.0211(9) 0.0202(9) 0.0192(9) -0.0001(7) 0.0046(7) 0.0004(7)
C11 0.0144(8) 0.0209(9) 0.0170(9) -0.0019(7) 0.0016(7) -0.0012(7)
C12 0.0153(8) 0.0219(9) 0.0176(9) -0.0001(7) 0.0017(7) -0.0009(7)
C13 0.0247(10) 0.0265(10) 0.0167(9) -0.0041(7) 0.0042(7) -0.0024(8)
C14 0.0270(10) 0.0207(9) 0.0248(10) -0.0056(8) 0.0049(8) -0.0012(8)
C15 0.0255(10) 0.0213(9) 0.0235(10) 0.0023(8) 0.0039(8) -0.0002(8)
C16 0.0240(9) 0.0227(9) 0.0166(9) 0.0006(7) 0.0033(7) -0.0001(7)
C17 0.0344(12) 0.080(2) 0.0189(11) 0.0078(11) 0.0056(9) -0.0156(13)
C18 0.0226(9) 0.0204(9) 0.0191(9) 0.0021(7) 0.0048(7) 0.0001(7)
C19 0.0552(16) 0.0444(14) 0.0294(12) 0.0110(11) -0.0044(11) -0.0090(12)
C20 0.0288(11) 0.0318(12) 0.0418(13) -0.0072(10) 0.0089(10) -0.0098(9)
C21 0.0468(14) 0.0333(12) 0.0282(12) -0.0101(9) -0.0015(10) -0.0016(10)
C22 0.0368(12) 0.0253(11) 0.0437(14) -0.0115(10) 0.0093(10) -0.0015(9)
C24 0.0235(10) 0.0338(12) 0.0399(13) -0.0033(10) -0.0053(9) -0.0020(9)
C25 0.0258(11) 0.0593(17) 0.0510(16) -0.0128(13) 0.0117(11) 0.0038(11)
C26 0.0413(13) 0.0307(12) 0.0454(14) 0.0079(10) -0.0014(11) 0.0055(10)
C29 0.0228(10) 0.0443(13) 0.0276(11) 0.0044(10) 0.0054(8) -0.0065(9)
C30 0.0258(11) 0.0545(15) 0.0350(13) -0.0119(11) 0.0029(9) -0.0116(10)
C31 0.0350(12) 0.0499(15) 0.0312(12) 0.0000(10) 0.0066(10) 0.0152(11)
C33 0.0341(12) 0.0523(15) 0.0207(11) 0.0048(10) 0.0000(9) 0.0066(11)
C34 0.0728(19) 0.0305(12) 0.0328(13) 0.0107(10) 0.0080(12) -0.0054(12)
C35 0.0333(12) 0.0626(17) 0.0279(12) 0.0172(11) 0.0101(10) 0.0018(11)
C38 0.0264(11) 0.0326(11) 0.0390(13) 0.0069(10) 0.0069(9) 0.0083(9)
C39 0.0429(14) 0.0390(13) 0.0400(14) -0.0111(11) 0.0102(11) 0.0044(11)
C40 0.0431(13) 0.0247(11) 0.0371(13) 0.0087(9) 0.0088(10) 0.0036(10)
C42 0.0335(12) 0.0341(12) 0.0417(13) -0.0072(10) 0.0137(10) -0.0119(10)
C43 0.0270(12) 0.117(3) 0.0362(14) 0.0283(16) -0.0054(11) -0.0142(15)
C44 0.0238(11) 0.0302(12) 0.079(2) 0.0059(12) 0.0156(12) 0.0026(9)
C46 0.0236(11) 0.0579(16) 0.0303(12) 0.0087(11) 0.0080(9) -0.0051(10)
C47 0.0239(11) 0.0484(14) 0.0368(13) 0.0080(11) -0.0014(9) -0.0007(10)
C48 0.0315(12) 0.0375(13) 0.0440(14) 0.0105(11) 0.0044(10) -0.0070(10)
K58 0.01716(19) 0.0294(2) 0.0429(3) 0.00050(19) -0.00097(18) 0.00018(16)
O59 0.0217(7) 0.0295(8) 0.0480(10) 0.0044(7) -0.0011(7) 0.0046(6)
O62 0.0233(7) 0.0363(9) 0.0411(9) 0.0071(7) -0.0028(6) -0.0014(6)
O69 0.0192(7) 0.0326(8) 0.0449(9) 0.0034(7) 0.0020(6) -0.0020(6)
O72 0.0214(7) 0.0265(7) 0.0431(9) -0.0008(6) 0.0012(6) -0.0056(6)
O75 0.0232(7) 0.0284(8) 0.0434(9) 0.0018(7) 0.0018(6) 0.0004(6)
O82 0.0193(7) 0.0325(8) 0.0520(10) -0.0005(7) 0.0033(7) -0.0017(6)
O85 0.0412(9) 0.0274(8) 0.0502(10) -0.0023(7) 0.0031(8) -0.0034(7)
C60 0.0268(11) 0.0348(12) 0.0511(15) 0.0136(11) -0.0070(10) -0.0004(9)
C61 0.0267(11) 0.0407(13) 0.0415(13) 0.0092(11) -0.0042(10) -0.0035(10)
C63 0.0278(11) 0.0295(11) 0.0405(13) 0.0105(9) 0.0074(9) -0.0031(9)
C64 0.0289(11) 0.0265(11) 0.0397(12) 0.0085(9) 0.0051(9) -0.0075(9)
C65 0.0291(11) 0.0336(12) 0.0511(15) 0.0078(10) 0.0092(10) -0.0037(9)
C66 0.0444(14) 0.0337(13) 0.0549(16) 0.0030(11) 0.0168(12) -0.0036(11)
C67 0.0484(15) 0.0388(14) 0.0459(15) 0.0016(11) 0.0136(12) -0.0073(11)
C68 0.0395(13) 0.0408(13) 0.0382(13) 0.0082(10) 0.0022(10) -0.0094(11)
C70 0.0168(10) 0.0349(12) 0.0508(14) 0.0060(10) 0.0021(9) -0.0056(9)
C71 0.0199(10) 0.0312(11) 0.0536(15) 0.0030(10) -0.0006(10) -0.0073(9)
C73 0.0247(11) 0.0303(11) 0.0484(14) -0.0056(10) -0.0047(10) -0.0022(9)
C74 0.0272(11) 0.0315(12) 0.0434(13) -0.0015(10) -0.0024(10) 0.0035(9)
C76 0.0323(11) 0.0210(10) 0.0465(13) -0.0043(9) 0.0132(10) 0.0010(8)
C77 0.0296(11) 0.0242(10) 0.0498(14) -0.0070(10) 0.0138(10) -0.0006(9)
C78 0.0326(12) 0.0315(12) 0.0646(17) -0.0089(11) 0.0174(12) -0.0039(10)
C79 0.0524(16) 0.0325(13) 0.0703(19) -0.0053(12) 0.0329(14) -0.0072(12)
C80 0.0617(17) 0.0277(12) 0.0597(17) 0.0021(11) 0.0290(14) 0.0024(12)
C81 0.0421(13) 0.0284(12) 0.0497(15) -0.0019(10) 0.0126(11) 0.0053(10)
C83 0.0184(10) 0.0400(13) 0.0575(16) -0.0103(11) 0.0027(10) 0.0009(9)
C84 0.0209(10) 0.0341(12) 0.0605(16) -0.0052(11) -0.0045(10) 0.0058(9)
C86 0.0310(12) 0.0301(12) 0.0623(17) -0.0001(11) 0.0056(12) -0.0052(9)
C87 0.0405(14) 0.0461(15) 0.0455(15) -0.0050(12) -0.0062(11) -0.0065(12)
C88 0.0467(14) 0.0350(13) 0.0433(14) -0.0032(11) -0.0025(12) -0.0033(11)
C89 0.0487(17) 0.0414(16) 0.085(2) -0.0050(15) -0.0239(17) 0.0060(13)
N2 0.0339(16) 0.0413(18) 0.089(3) 0.0193(18) -0.0038(17) 0.0012(14)
N9 0.0274(13) 0.0352(15) 0.0532(17) -0.0040(12) 0.0074(11) -0.0006(10)
C1 0.030(2) 0.079(3) 0.056(3) 0.030(2) 0.005(2) -0.004(2)
C3 0.0192(18) 0.033(2) 0.075(3) 0.0058(18) -0.0078(18) -0.0010(16)
C4 0.0326(18) 0.0285(19) 0.109(3) -0.0167(19) -0.008(2) 0.0026(16)
C5 0.0355(18) 0.059(2) 0.076(3) -0.028(2) -0.0025(19) 0.0014(16)
C6 0.021(2) 0.065(2) 0.048(2) -0.0167(18) 0.0012(15) 0.0038(16)
C7 0.041(3) 0.0281(17) 0.054(2) 0.0003(16) 0.009(2) 0.0085(17)
C8 0.0166(13) 0.040(2) 0.0396(18) -0.0023(13) -0.0080(13) 0.0010(12)
C10 0.0250(19) 0.055(2) 0.047(2) -0.0011(18) 0.0086(18) -0.001(2)
O51 0.0861(17) 0.0634(15) 0.0649(15) -0.0071(12) 0.0067(13) 0.0096(13)
C49 0.126(4) 0.0479(19) 0.078(3) 0.0142(18) 0.042(3) 0.006(2)
C50 0.100(3) 0.081(3) 0.085(3) -0.022(2) 0.036(2) -0.024(2)
C52 0.082(3) 0.156(5) 0.061(2) -0.028(3) -0.013(2) 0.024(3)
C53 0.062(2) 0.090(3) 0.124(4) -0.026(3) -0.006(2) 0.006(2)
C7A 0.047(8) 0.042(7) 0.069(8) 0.000(6) 0.006(6) 0.005(6)
C6A 0.065(9) 0.063(7) 0.072(8) 0.017(6) 0.000(7) 0.001(7)
C5A 0.077(8) 0.063(7) 0.071(7) 0.017(6) -0.005(6) -0.001(6)
C4A 0.067(8) 0.050(6) 0.072(7) 0.014(6) -0.007(6) 0.000(6)
C3A 0.056(7) 0.037(6) 0.065(6) 0.000(5) 0.001(6) 0.000(6)
C8A 0.038(5) 0.029(5) 0.077(6) -0.005(4) 0.013(5) 0.002(4)
N9A 0.007(3) 0.014(4) 0.067(5) -0.007(3) 0.007(3) 0.002(3)
C10A 0.017(6) 0.039(6) 0.065(6) -0.007(5) 0.005(5) 0.003(6)
C1A 0.038(7) 0.053(6) 0.050(6) -0.013(4) 0.010(6) -0.004(6)
N2A 0.062(7) 0.054(6) 0.064(6) -0.010(5) 0.002(6) -0.004(6)

loop_
_atom_type_symbol
_atom_type_description
_atom_type_scat_dispersion_real
_atom_type_scat_dispersion_imag
_atom_type_scat_source
C C 0.0181 0.0091 'International Tables Vol C Tables 4.2.6.8 and 6.1.1.4'
H H 0.0000 0.0000 'International Tables Vol C Tables 4.2.6.8 and 6.1.1.4'
K K 0.3868 1.0657 'International Tables Vol C Tables 4.2.6.8 and 6.1.1.4'
N N 0.0311 0.0180 'International Tables Vol C Tables 4.2.6.8 and 6.1.1.4'
O O 0.0492 0.0322 'International Tables Vol C Tables 4.2.6.8 and 6.1.1.4'
Si Si 0.2541 0.3302 'International Tables Vol C Tables 4.2.6.8 and 6.1.1.4'
Sn Sn 0.0259 5.4591 'International Tables Vol C Tables 4.2.6.8 and 6.1.1.4'

loop_
_geom_angle_atom_site_label_1
_geom_angle_atom_site_label_2
_geom_angle_atom_site_label_3
_geom_angle
_geom_angle_site_symmetry_1
_geom_angle_site_symmetry_3
_geom_angle_publ_flag
N36 Sn6 N5 101.54(7) . . ?
N36 Sn6 N7 92.48(6) . . ?
N5 Sn6 N7 100.55(6) . . ?
N18 Sn17 N27 106.21(6) . . ?
N18 Sn17 N10 92.54(6) . . ?
N27 Sn17 N10 94.08(6) . . ?
N5 Si2 C19 113.39(11) . . ?
N5 Si2 C17 111.36(10) . . ?
C19 Si2 C17 106.57(14) . . ?
N5 Si2 C2 113.56(10) . . ?
C19 Si2 C2 107.02(12) . . ?
C17 Si2 C2 104.28(13) . . ?
N18 Si19 C21 112.90(10) . . ?
N18 Si19 C20 111.33(10) . . ?
C21 Si19 C20 109.13(12) . . ?
N18 Si19 C22 113.63(10) . . ?
C21 Si19 C22 103.94(12) . . ?
C20 Si19 C22 105.39(11) . . ?
N18 Si23 C25 113.28(11) . . ?
N18 Si23 C24 112.50(9) . . ?
C25 Si23 C24 105.29(12) . . ?
N18 Si23 C26 112.18(10) . . ?
C25 Si23 C26 108.99(13) . . ?
C24 Si23 C26 103.96(12) . . ?
N27 Si28 C29 117.39(9) . . ?
N27 Si28 C30 112.40(10) . . ?
C29 Si28 C30 105.47(12) . . ?
N27 Si28 C31 110.81(11) . . ?
C29 Si28 C31 102.21(11) . . ?
C30 Si28 C31 107.71(12) . . ?
N27 Si32 C34 111.34(10) . . ?
N27 Si32 C33 114.09(10) . . ?
C34 Si32 C33 108.66(13) . . ?
N27 Si32 C35 112.20(10) . . ?
C34 Si32 C35 106.39(14) . . ?
C33 Si32 C35 103.61(12) . . ?
N36 Si37 C38 114.93(10) . . ?
N36 Si37 C40 111.53(10) . . ?
C38 Si37 C40 106.86(11) . . ?
N36 Si37 C39 111.89(11) . . ?
C38 Si37 C39 103.88(12) . . ?
C40 Si37 C39 107.17(12) . . ?
N36 Si41 C43 110.61(11) . . ?
N36 Si41 C42 114.99(10) . . ?
C43 Si41 C42 108.97(15) . . ?
N36 Si41 C44 112.00(11) . . ?
C43 Si41 C44 106.74(16) . . ?
C42 Si41 C44 102.98(11) . . ?
N5 Si45 C48 111.48(11) . . ?
N5 Si45 C46 116.55(10) . . ?
C48 Si45 C46 104.98(12) . . ?
N5 Si45 C47 111.92(10) . . ?
C48 Si45 C47 107.74(12) . . ?
C46 Si45 C47 103.45(12) . . ?
Si45 N5 Si2 119.72(10) . . ?
Si45 N5 Sn6 125.41(9) . . ?
Si2 N5 Sn6 111.80(9) . . ?
C18 N7 C12 115.95(16) . . ?
C18 N7 Sn6 119.25(12) . . ?
C12 N7 Sn6 123.51(12) . . ?
C9 N10 C11 116.56(16) . . ?
C9 N10 Sn17 120.47(13) . . ?
C11 N10 Sn17 122.10(12) . . ?
Si19 N18 Si23 121.42(10) . . ?
Si19 N18 Sn17 126.30(9) . . ?
Si23 N18 Sn17 111.88(8) . . ?
Si28 N27 Si32 119.05(10) . . ?
Si28 N27 Sn17 132.22(9) . . ?
Si32 N27 Sn17 106.64(8) . . ?
Si37 N36 Si41 119.96(10) . . ?
Si37 N36 Sn6 130.96(9) . . ?
Si41 N36 Sn6 108.99(8) . . ?
Si2 C2 H2A 109.5 . . ?
Si2 C2 H2B 109.5 . . ?
H2A C2 H2B 109.5 . . ?
Si2 C2 H2C 109.5 . . ?
H2A C2 H2C 109.5 . . ?
H2B C2 H2C 109.5 . . ?
N10 C9 C18 122.46(18) . . ?
N10 C9 H9 118.8 . . ?
C18 C9 H9 118.8 . . ?
N10 C11 C16 120.28(17) . . ?
N10 C11 C12 120.70(17) . . ?
C16 C11 C12 119.02(17) . . ?
N7 C12 C13 121.21(17) . . ?
N7 C12 C11 120.75(17) . . ?
C13 C12 C11 118.04(17) . . ?
C14 C13 C12 121.48(18) . . ?
C14 C13 H13 119.3 . . ?
C12 C13 H13 119.3 . . ?
C13 C14 C15 120.19(18) . . ?
C13 C14 H14 119.9 . . ?
C15 C14 H14 119.9 . . ?
C16 C15 C14 119.61(19) . . ?
C16 C15 H15 120.2 . . ?
C14 C15 H15 120.2 . . ?
C15 C16 C11 121.50(18) . . ?
C15 C16 H16 119.2 . . ?
C11 C16 H16 119.2 . . ?
Si2 C17 H17A 109.5 . . ?
Si2 C17 H17B 109.5 . . ?
H17A C17 H17B 109.5 . . ?
Si2 C17 H17C 109.5 . . ?
H17A C17 H17C 109.5 . . ?
H17B C17 H17C 109.5 . . ?
N7 C18 C9 123.40(18) . . ?
N7 C18 H18 118.3 . . ?
C9 C18 H18 118.3 . . ?
Si2 C19 H19A 109.5 . . ?
Si2 C19 H19B 109.5 . . ?
H19A C19 H19B 109.5 . . ?
Si2 C19 H19C 109.5 . . ?
H19A C19 H19C 109.5 . . ?
H19B C19 H19C 109.5 . . ?
Si19 C20 H20A 109.5 . . ?
Si19 C20 H20B 109.5 . . ?
H20A C20 H20B 109.5 . . ?
Si19 C20 H20C 109.5 . . ?
H20A C20 H20C 109.5 . . ?
H20B C20 H20C 109.5 . . ?
Si19 C21 H21A 109.5 . . ?
Si19 C21 H21B 109.5 . . ?
H21A C21 H21B 109.5 . . ?
Si19 C21 H21C 109.5 . . ?
H21A C21 H21C 109.5 . . ?
H21B C21 H21C 109.5 . . ?
Si19 C22 H22A 109.5 . . ?
Si19 C22 H22B 109.5 . . ?
H22A C22 H22B 109.5 . . ?
Si19 C22 H22C 109.5 . . ?
H22A C22 H22C 109.5 . . ?
H22B C22 H22C 109.5 . . ?
Si23 C24 H24A 109.5 . . ?
Si23 C24 H24B 109.5 . . ?
H24A C24 H24B 109.5 . . ?
Si23 C24 H24C 109.5 . . ?
H24A C24 H24C 109.5 . . ?
H24B C24 H24C 109.5 . . ?
Si23 C25 H25A 109.5 . . ?
Si23 C25 H25B 109.5 . . ?
H25A C25 H25B 109.5 . . ?
Si23 C25 H25C 109.5 . . ?
H25A C25 H25C 109.5 . . ?
H25B C25 H25C 109.5 . . ?
Si23 C26 H26A 109.5 . . ?
Si23 C26 H26B 109.5 . . ?
H26A C26 H26B 109.5 . . ?
Si23 C26 H26C 109.5 . . ?
H26A C26 H26C 109.5 . . ?
H26B C26 H26C 109.5 . . ?
Si28 C29 H29A 109.5 . . ?
Si28 C29 H29B 109.5 . . ?
H29A C29 H29B 109.5 . . ?
Si28 C29 H29C 109.5 . . ?
H29A C29 H29C 109.5 . . ?
H29B C29 H29C 109.5 . . ?
Si28 C30 H30A 109.5 . . ?
Si28 C30 H30B 109.5 . . ?
H30A C30 H30B 109.5 . . ?
Si28 C30 H30C 109.5 . . ?
H30A C30 H30C 109.5 . . ?
H30B C30 H30C 109.5 . . ?
Si28 C31 H31A 109.5 . . ?
Si28 C31 H31B 109.5 . . ?
H31A C31 H31B 109.5 . . ?
Si28 C31 H31C 109.5 . . ?
H31A C31 H31C 109.5 . . ?
H31B C31 H31C 109.5 . . ?
Si32 C33 H33A 109.5 . . ?
Si32 C33 H33B 109.5 . . ?
H33A C33 H33B 109.5 . . ?
Si32 C33 H33C 109.5 . . ?
H33A C33 H33C 109.5 . . ?
H33B C33 H33C 109.5 . . ?
Si32 C34 H34A 109.5 . . ?
Si32 C34 H34B 109.5 . . ?
H34A C34 H34B 109.5 . . ?
Si32 C34 H34C 109.5 . . ?
H34A C34 H34C 109.5 . . ?
H34B C34 H34C 109.5 . . ?
Si32 C35 H35A 109.5 . . ?
Si32 C35 H35B 109.5 . . ?
H35A C35 H35B 109.5 . . ?
Si32 C35 H35C 109.5 . . ?
H35A C35 H35C 109.5 . . ?
H35B C35 H35C 109.5 . . ?
Si37 C38 H38A 109.5 . . ?
Si37 C38 H38B 109.5 . . ?
H38A C38 H38B 109.5 . . ?
Si37 C38 H38C 109.5 . . ?
H38A C38 H38C 109.5 . . ?
H38B C38 H38C 109.5 . . ?
Si37 C39 H39A 109.5 . . ?
Si37 C39 H39B 109.5 . . ?
H39A C39 H39B 109.5 . . ?
Si37 C39 H39C 109.5 . . ?
H39A C39 H39C 109.5 . . ?
H39B C39 H39C 109.5 . . ?
Si37 C40 H40A 109.5 . . ?
Si37 C40 H40B 109.5 . . ?
H40A C40 H40B 109.5 . . ?
Si37 C40 H40C 109.5 . . ?
H40A C40 H40C 109.5 . . ?
H40B C40 H40C 109.5 . . ?
Si41 C42 H42A 109.5 . . ?
Si41 C42 H42B 109.5 . . ?
H42A C42 H42B 109.5 . . ?
Si41 C42 H42C 109.5 . . ?
H42A C42 H42C 109.5 . . ?
H42B C42 H42C 109.5 . . ?
Si41 C43 H43A 109.5 . . ?
Si41 C43 H43B 109.5 . . ?
H43A C43 H43B 109.5 . . ?
Si41 C43 H43C 109.5 . . ?
H43A C43 H43C 109.5 . . ?
H43B C43 H43C 109.5 . . ?
Si41 C44 H44A 109.5 . . ?
Si41 C44 H44B 109.5 . . ?
H44A C44 H44B 109.5 . . ?
Si41 C44 H44C 109.5 . . ?
H44A C44 H44C 109.5 . . ?
H44B C44 H44C 109.5 . . ?
Si45 C46 H46A 109.5 . . ?
Si45 C46 H46B 109.5 . . ?
H46A C46 H46B 109.5 . . ?
Si45 C46 H46C 109.5 . . ?
H46A C46 H46C 109.5 . . ?
H46B C46 H46C 109.5 . . ?
Si45 C47 H47A 109.5 . . ?
Si45 C47 H47B 109.5 . . ?
H47A C47 H47B 109.5 . . ?
Si45 C47 H47C 109.5 . . ?
H47A C47 H47C 109.5 . . ?
H47B C47 H47C 109.5 . . ?
Si45 C48 H48A 109.5 . . ?
Si45 C48 H48B 109.5 . . ?
H48A C48 H48B 109.5 . . ?
Si45 C48 H48C 109.5 . . ?
H48A C48 H48C 109.5 . . ?
H48B C48 H48C 109.5 . . ?
O85 K58 O59 103.05(5) . . ?
O85 K58 O72 85.79(5) . . ?
O59 K58 O72 171.14(5) . . ?
O85 K58 O75 88.77(5) . . ?
O59 K58 O75 117.77(5) . . ?
O72 K58 O75 62.28(5) . . ?
O85 K58 O69 83.46(5) . . ?
O59 K58 O69 118.05(5) . . ?
O72 K58 O69 61.85(5) . . ?
O75 K58 O69 123.98(5) . . ?
O85 K58 O82 97.97(6) . . ?
O59 K58 O82 61.49(5) . . ?
O72 K58 O82 118.37(5) . . ?
O75 K58 O82 56.38(5) . . ?
O69 K58 O82 178.55(5) . . ?
O85 K58 O62 90.47(6) . . ?
O59 K58 O62 62.30(5) . . ?
O72 K58 O62 117.79(5) . . ?
O75 K58 O62 179.23(5) . . ?
O69 K58 O62 56.04(5) . . ?
O82 K58 O62 123.62(5) . . ?
O85 K58 N9 168.53(7) . . ?
O59 K58 N9 81.67(6) . . ?
O72 K58 N9 89.53(6) . . ?
O75 K58 N9 98.32(7) . . ?
O69 K58 N9 85.10(6) . . ?
O82 K58 N9 93.47(6) . . ?
O62 K58 N9 82.45(7) . . ?
O85 K58 N9A 163.04(17) . . ?
O59 K58 N9A 87.19(16) . . ?
O72 K58 N9A 84.34(16) . . ?
O75 K58 N9A 74.43(17) . . ?
O69 K58 N9A 103.82(15) . . ?
O82 K58 N9A 74.85(15) . . ?
O62 K58 N9A 106.33(17) . . ?
O85 K58 C60 109.31(6) . . ?
O59 K58 C60 22.49(6) . . ?
O72 K58 C60 152.90(6) . . ?
O75 K58 C60 137.56(6) . . ?
O69 K58 C60 96.69(6) . . ?
O82 K58 C60 82.66(6) . . ?
O62 K58 C60 42.69(6) . . ?
N9 K58 C60 71.23(7) . . ?
N9A K58 C60 85.32(17) . . ?
C84 O59 C60 114.28(19) . . ?
C84 O59 K58 109.21(13) . . ?
C60 O59 K58 110.83(12) . . ?
C63 O62 C61 116.4(2) . . ?
C63 O62 K58 112.38(13) . . ?
C61 O62 K58 114.23(14) . . ?
C64 O69 C70 118.03(18) . . ?
C64 O69 K58 112.79(12) . . ?
C70 O69 K58 116.01(14) . . ?
C73 O72 C71 113.97(18) . . ?
C73 O72 K58 109.04(12) . . ?
C71 O72 K58 107.42(13) . . ?
C76 O75 C74 117.64(19) . . ?
C76 O75 K58 113.70(14) . . ?
C74 O75 K58 115.11(14) . . ?
C77 O82 C83 118.05(19) . . ?
C77 O82 K58 113.38(13) . . ?
C83 O82 K58 116.34(15) . . ?
C88 O85 C86 112.5(2) . . ?
C88 O85 K58 127.07(15) . . ?
C86 O85 K58 116.01(13) . . ?
O59 C60 C61 108.65(19) . . ?
O59 C60 K58 46.68(9) . . ?
C61 C60 K58 82.04(13) . . ?
O59 C60 H60A 110.0 . . ?
C61 C60 H60A 110.0 . . ?
K58 C60 H60A 84.8 . . ?
O59 C60 H60B 110.0 . . ?
C61 C60 H60B 110.0 . . ?
K58 C60 H60B 156.6 . . ?
H60A C60 H60B 108.3 . . ?
O62 C61 C60 107.9(2) . . ?
O62 C61 H61A 110.1 . . ?
C60 C61 H61A 110.1 . . ?
O62 C61 H61B 110.1 . . ?
C60 C61 H61B 110.1 . . ?
H61A C61 H61B 108.4 . . ?
O62 C63 C68 125.1(2) . . ?
O62 C63 C64 115.2(2) . . ?
C68 C63 C64 119.6(2) . . ?
O69 C64 C65 125.4(2) . . ?
O69 C64 C63 115.4(2) . . ?
C65 C64 C63 119.2(2) . . ?
C64 C65 C66 120.4(2) . . ?
C64 C65 H65 119.8 . . ?
C66 C65 H65 119.8 . . ?
C67 C66 C65 120.2(3) . . ?
C67 C66 H66 119.9 . . ?
C65 C66 H66 119.9 . . ?
C66 C67 C68 120.4(3) . . ?
C66 C67 H67 119.8 . . ?
C68 C67 H67 119.8 . . ?
C63 C68 C67 120.1(2) . . ?
C63 C68 H68 119.9 . . ?
C67 C68 H68 119.9 . . ?
O69 C70 C71 107.61(19) . . ?
O69 C70 H70A 110.2 . . ?
C71 C70 H70A 110.2 . . ?
O69 C70 H70B 110.2 . . ?
C71 C70 H70B 110.2 . . ?
H70A C70 H70B 108.5 . . ?
O72 C71 C70 108.34(18) . . ?
O72 C71 H71A 110.0 . . ?
C70 C71 H71A 110.0 . . ?
O72 C71 H71B 110.0 . . ?
C70 C71 H71B 110.0 . . ?
H71A C71 H71B 108.4 . . ?
O72 C73 C74 108.38(19) . . ?
O72 C73 H73A 110.0 . . ?
C74 C73 H73A 110.0 . . ?
O72 C73 H73B 110.0 . . ?
C74 C73 H73B 110.0 . . ?
H73A C73 H73B 108.4 . . ?
O75 C74 C73 107.72(19) . . ?
O75 C74 H74A 110.2 . . ?
C73 C74 H74A 110.2 . . ?
O75 C74 H74B 110.2 . . ?
C73 C74 H74B 110.2 . . ?
H74A C74 H74B 108.5 . . ?
C81 C76 O75 124.3(2) . . ?
C81 C76 C77 120.4(2) . . ?
O75 C76 C77 115.3(2) . . ?
O82 C77 C78 125.1(2) . . ?
O82 C77 C76 115.7(2) . . ?
C78 C77 C76 119.1(2) . . ?
C79 C78 C77 120.1(3) . . ?
C79 C78 H78 119.9 . . ?
C77 C78 H78 119.9 . . ?
C80 C79 C78 120.6(3) . . ?
C80 C79 H79 119.7 . . ?
C78 C79 H79 119.7 . . ?
C79 C80 C81 120.3(3) . . ?
C79 C80 H80 119.8 . . ?
C81 C80 H80 119.8 . . ?
C76 C81 C80 119.4(3) . . ?
C76 C81 H81 120.3 . . ?
C80 C81 H81 120.3 . . ?
O82 C83 C84 107.87(19) . . ?
O82 C83 H83A 110.1 . . ?
C84 C83 H83A 110.1 . . ?
O82 C83 H83B 110.1 . . ?
C84 C83 H83B 110.1 . . ?
H83A C83 H83B 108.4 . . ?
O59 C84 C83 107.81(19) . . ?
O59 C84 H84A 110.1 . . ?
C83 C84 H84A 110.1 . . ?
O59 C84 H84B 110.1 . . ?
C83 C84 H84B 110.1 . . ?
H84A C84 H84B 108.5 . . ?
O85 C86 C87 113.5(2) . . ?
O85 C86 H86A 108.9 . . ?
C87 C86 H86A 108.9 . . ?
O85 C86 H86B 108.9 . . ?
C87 C86 H86B 108.9 . . ?
H86A C86 H86B 107.7 . . ?
C86 C87 H87A 109.5 . . ?
C86 C87 H87B 109.5 . . ?
H87A C87 H87B 109.5 . . ?
C86 C87 H87C 109.5 . . ?
H87A C87 H87C 109.5 . . ?
H87B C87 H87C 109.5 . . ?
O85 C88 C89 108.3(2) . . ?
O85 C88 H88A 110.0 . . ?
C89 C88 H88A 110.0 . . ?
O85 C88 H88B 110.0 . . ?
C89 C88 H88B 110.0 . . ?
H88A C88 H88B 108.4 . . ?
C88 C89 H89A 109.5 . . ?
C88 C89 H89B 109.5 . . ?
H89A C89 H89B 109.5 . . ?
C88 C89 H89C 109.5 . . ?
H89A C89 H89C 109.5 . . ?
H89B C89 H89C 109.5 . . ?
C1 N2 C3 115.3(4) . . ?
C10 N9 C8 116.0(3) . . ?
C10 N9 K58 120.0(3) . . ?
C8 N9 K58 123.8(2) . . ?
N2 C1 C10 123.9(5) . . ?
N2 C1 H1 118.1 . . ?
C10 C1 H1 118.1 . . ?
N2 C3 C8 120.0(4) . . ?
N2 C3 C4 120.0(4) . . ?
C8 C3 C4 120.0(5) . . ?
C5 C4 C3 119.2(4) . . ?
C5 C4 H4 120.4 . . ?
C3 C4 H4 120.4 . . ?
C6 C5 C4 121.1(4) . . ?
C6 C5 H5 119.5 . . ?
C4 C5 H5 119.5 . . ?
C5 C6 C7 122.9(5) . . ?
C5 C6 H6 118.6 . . ?
C7 C6 H6 118.6 . . ?
C6 C7 C8 119.1(5) . . ?
C6 C7 H7 120.4 . . ?
C8 C7 H7 120.4 . . ?
N9 C8 C3 122.2(4) . . ?
N9 C8 C7 120.4(3) . . ?
C3 C8 C7 117.3(4) . . ?
N9 C10 C1 122.4(5) . . ?
N9 C10 H10 118.8 . . ?
C1 C10 H10 118.8 . . ?
C49 O51 C52 107.8(4) . . ?
O51 C49 C50 108.0(4) . . ?
O51 C49 H49A 110.1 . . ?
C50 C49 H49A 110.1 . . ?
O51 C49 H49B 110.1 . . ?
C50 C49 H49B 110.1 . . ?
H49A C49 H49B 108.4 . . ?
C49 C50 H50A 109.5 . . ?
C49 C50 H50B 109.5 . . ?
H50A C50 H50B 109.5 . . ?
C49 C50 H50C 109.5 . . ?
H50A C50 H50C 109.5 . . ?
H50B C50 H50C 109.5 . . ?
O51 C52 C53 107.6(4) . . ?
O51 C52 H52A 110.2 . . ?
C53 C52 H52A 110.2 . . ?
O51 C52 H52B 110.2 . . ?
C53 C52 H52B 110.2 . . ?
H52A C52 H52B 108.5 . . ?
C52 C53 H53A 109.5 . . ?
C52 C53 H53B 109.5 . . ?
H53A C53 H53B 109.5 . . ?
C52 C53 H53C 109.5 . . ?
H53A C53 H53C 109.5 . . ?
H53B C53 H53C 109.5 . . ?
C6A C7A C8A 118.1(9) . . ?
C6A C7A H7A 121.0 . . ?
C8A C7A H7A 121.0 . . ?
C5A C6A C7A 122.6(9) . . ?
C5A C6A H6A 118.7 . . ?
C7A C6A H6A 118.7 . . ?
C6A C5A C4A 121.6(9) . . ?
C6A C5A H5A 119.2 . . ?
C4A C5A H5A 119.2 . . ?
C5A C4A C3A 118.6(8) . . ?
C5A C4A H4A 120.7 . . ?
C3A C4A H4A 120.7 . . ?
N2A C3A C4A 119.8(7) . . ?
N2A C3A C8A 120.9(9) . . ?
C4A C3A C8A 118.7(9) . . ?
N9A C8A C3A 119.9(8) . . ?
N9A C8A C7A 116.9(8) . . ?
C3A C8A C7A 117.1(9) . . ?
C10A N9A C8A 116.0(6) . . ?
C10A N9A K58 120.0(5) . . ?
C8A N9A K58 123.5(5) . . ?
N9A C10A C1A 122.9(9) . . ?
N9A C10A H10A 118.6 . . ?
C1A C10A H10A 118.6 . . ?
N2A C1A C10A 121.7(9) . . ?
N2A C1A H1A 119.2 . . ?
C10A C1A H1A 119.2 . . ?
C1A N2A C3A 113.3(8) . . ?

loop_
_geom_bond_atom_site_label_1
_geom_bond_atom_site_label_2
_geom_bond_distance
_geom_bond_site_symmetry_2
_geom_bond_publ_flag
Sn6 N36 2.1577(17) . ?
Sn6 N5 2.1592(17) . ?
Sn6 N7 2.3116(16) . ?
Sn17 N18 2.1497(16) . ?
Sn17 N27 2.1635(16) . ?
Sn17 N10 2.2670(16) . ?
Si2 N5 1.7290(18) . ?
Si2 C19 1.875(3) . ?
Si2 C17 1.883(3) . ?
Si2 C2 1.884(3) . ?
Si19 N18 1.7279(17) . ?
Si19 C21 1.869(3) . ?
Si19 C20 1.880(2) . ?
Si19 C22 1.882(2) . ?
Si23 N18 1.7281(17) . ?
Si23 C25 1.867(3) . ?
Si23 C24 1.876(2) . ?
Si23 C26 1.880(3) . ?
Si28 N27 1.7267(18) . ?
Si28 C29 1.869(2) . ?
Si28 C30 1.881(2) . ?
Si28 C31 1.881(3) . ?
Si32 N27 1.7315(17) . ?
Si32 C34 1.873(3) . ?
Si32 C33 1.874(2) . ?
Si32 C35 1.883(3) . ?
Si37 N36 1.7268(18) . ?
Si37 C38 1.869(2) . ?
Si37 C40 1.876(2) . ?
Si37 C39 1.888(3) . ?
Si41 N36 1.7338(17) . ?
Si41 C43 1.869(3) . ?
Si41 C42 1.878(2) . ?
Si41 C44 1.881(3) . ?
Si45 N5 1.7232(18) . ?
Si45 C48 1.875(3) . ?
Si45 C46 1.876(3) . ?
Si45 C47 1.883(2) . ?
N7 C18 1.361(3) . ?
N7 C12 1.385(3) . ?
N10 C9 1.360(3) . ?
N10 C11 1.381(2) . ?
C2 H2A 0.9800 . ?
C2 H2B 0.9800 . ?
C2 H2C 0.9800 . ?
C9 C18 1.365(3) . ?
C9 H9 0.9500 . ?
C11 C16 1.403(3) . ?
C11 C12 1.431(3) . ?
C12 C13 1.407(3) . ?
C13 C14 1.388(3) . ?
C13 H13 0.9500 . ?
C14 C15 1.392(3) . ?
C14 H14 0.9500 . ?
C15 C16 1.385(3) . ?
C15 H15 0.9500 . ?
C16 H16 0.9500 . ?
C17 H17A 0.9800 . ?
C17 H17B 0.9800 . ?
C17 H17C 0.9800 . ?
C18 H18 0.9500 . ?
C19 H19A 0.9800 . ?
C19 H19B 0.9800 . ?
C19 H19C 0.9800 . ?
C20 H20A 0.9800 . ?
C20 H20B 0.9800 . ?
C20 H20C 0.9800 . ?
C21 H21A 0.9800 . ?
C21 H21B 0.9800 . ?
C21 H21C 0.9800 . ?
C22 H22A 0.9800 . ?
C22 H22B 0.9800 . ?
C22 H22C 0.9800 . ?
C24 H24A 0.9800 . ?
C24 H24B 0.9800 . ?
C24 H24C 0.9800 . ?
C25 H25A 0.9800 . ?
C25 H25B 0.9800 . ?
C25 H25C 0.9800 . ?
C26 H26A 0.9800 . ?
C26 H26B 0.9800 . ?
C26 H26C 0.9800 . ?
C29 H29A 0.9800 . ?
C29 H29B 0.9800 . ?
C29 H29C 0.9800 . ?
C30 H30A 0.9800 . ?
C30 H30B 0.9800 . ?
C30 H30C 0.9800 . ?
C31 H31A 0.9800 . ?
C31 H31B 0.9800 . ?
C31 H31C 0.9800 . ?
C33 H33A 0.9800 . ?
C33 H33B 0.9800 . ?
C33 H33C 0.9800 . ?
C34 H34A 0.9800 . ?
C34 H34B 0.9800 . ?
C34 H34C 0.9800 . ?
C35 H35A 0.9800 . ?
C35 H35B 0.9800 . ?
C35 H35C 0.9800 . ?
C38 H38A 0.9800 . ?
C38 H38B 0.9800 . ?
C38 H38C 0.9800 . ?
C39 H39A 0.9800 . ?
C39 H39B 0.9800 . ?
C39 H39C 0.9800 . ?
C40 H40A 0.9800 . ?
C40 H40B 0.9800 . ?
C40 H40C 0.9800 . ?
C42 H42A 0.9800 . ?
C42 H42B 0.9800 . ?
C42 H42C 0.9800 . ?
C43 H43A 0.9800 . ?
C43 H43B 0.9800 . ?
C43 H43C 0.9800 . ?
C44 H44A 0.9800 . ?
C44 H44B 0.9800 . ?
C44 H44C 0.9800 . ?
C46 H46A 0.9800 . ?
C46 H46B 0.9800 . ?
C46 H46C 0.9800 . ?
C47 H47A 0.9800 . ?
C47 H47B 0.9800 . ?
C47 H47C 0.9800 . ?
C48 H48A 0.9800 . ?
C48 H48B 0.9800 . ?
C48 H48C 0.9800 . ?
K58 O85 2.6949(18) . ?
K58 O59 2.7163(16) . ?
K58 O72 2.7290(16) . ?
K58 O75 2.7379(18) . ?
K58 O69 2.7476(17) . ?
K58 O82 2.7491(17) . ?
K58 O62 2.7612(18) . ?
K58 N9 2.913(3) . ?
K58 N9A 2.944(6) . ?
K58 C60 3.489(2) . ?
O59 C84 1.419(3) . ?
O59 C60 1.428(3) . ?
O62 C63 1.375(3) . ?
O62 C61 1.441(3) . ?
O69 C64 1.374(3) . ?
O69 C70 1.439(3) . ?
O72 C73 1.418(3) . ?
O72 C71 1.430(3) . ?
O75 C76 1.381(3) . ?
O75 C74 1.437(3) . ?
O82 C77 1.369(3) . ?
O82 C83 1.435(3) . ?
O85 C88 1.415(3) . ?
O85 C86 1.441(3) . ?
C60 C61 1.495(4) . ?
C60 H60A 0.9900 . ?
C60 H60B 0.9900 . ?
C61 H61A 0.9900 . ?
C61 H61B 0.9900 . ?
C63 C68 1.387(4) . ?
C63 C64 1.411(3) . ?
C64 C65 1.381(4) . ?
C65 C66 1.396(4) . ?
C65 H65 0.9500 . ?
C66 C67 1.365(4) . ?
C66 H66 0.9500 . ?
C67 C68 1.389(4) . ?
C67 H67 0.9500 . ?
C68 H68 0.9500 . ?
C70 C71 1.492(4) . ?
C70 H70A 0.9900 . ?
C70 H70B 0.9900 . ?
C71 H71A 0.9900 . ?
C71 H71B 0.9900 . ?
C73 C74 1.501(4) . ?
C73 H73A 0.9900 . ?
C73 H73B 0.9900 . ?
C74 H74A 0.9900 . ?
C74 H74B 0.9900 . ?
C76 C81 1.379(4) . ?
C76 C77 1.408(4) . ?
C77 C78 1.392(3) . ?
C78 C79 1.389(4) . ?
C78 H78 0.9500 . ?
C79 C80 1.365(5) . ?
C79 H79 0.9500 . ?
C80 C81 1.409(4) . ?
C80 H80 0.9500 . ?
C81 H81 0.9500 . ?
C83 C84 1.503(4) . ?
C83 H83A 0.9900 . ?
C83 H83B 0.9900 . ?
C84 H84A 0.9900 . ?
C84 H84B 0.9900 . ?
C86 C87 1.493(4) . ?
C86 H86A 0.9900 . ?
C86 H86B 0.9900 . ?
C87 H87A 0.9800 . ?
C87 H87B 0.9800 . ?
C87 H87C 0.9800 . ?
C88 C89 1.488(4) . ?
C88 H88A 0.9900 . ?
C88 H88B 0.9900 . ?
C89 H89A 0.9800 . ?
C89 H89B 0.9800 . ?
C89 H89C 0.9800 . ?
N2 C1 1.320(7) . ?
N2 C3 1.381(7) . ?
N9 C10 1.318(6) . ?
N9 C8 1.351(4) . ?
C1 C10 1.386(7) . ?
C1 H1 0.9500 . ?
C3 C8 1.416(5) . ?
C3 C4 1.424(7) . ?
C4 C5 1.357(7) . ?
C4 H4 0.9500 . ?
C5 C6 1.351(7) . ?
C5 H5 0.9500 . ?
C6 C7 1.357(6) . ?
C6 H6 0.9500 . ?
C7 C8 1.436(7) . ?
C7 H7 0.9500 . ?
C10 H10 0.9500 . ?
O51 C49 1.283(5) . ?
O51 C52 1.429(6) . ?
C49 C50 1.647(7) . ?
C49 H49A 0.9900 . ?
C49 H49B 0.9900 . ?
C50 H50A 0.9800 . ?
C50 H50B 0.9800 . ?
C50 H50C 0.9800 . ?
C52 C53 1.519(8) . ?
C52 H52A 0.9900 . ?
C52 H52B 0.9900 . ?
C53 H53A 0.9800 . ?
C53 H53B 0.9800 . ?
C53 H53C 0.9800 . ?
C7A C6A 1.350(10) . ?
C7A C8A 1.449(11) . ?
C7A H7A 0.9500 . ?
C6A C5A 1.350(11) . ?
C6A H6A 0.9500 . ?
C5A C4A 1.360(11) . ?
C5A H5A 0.9500 . ?
C4A C3A 1.421(10) . ?
C4A H4A 0.9500 . ?
C3A N2A 1.392(11) . ?
C3A C8A 1.424(8) . ?
C8A N9A 1.354(7) . ?
N9A C10A 1.312(9) . ?
C10A C1A 1.398(11) . ?
C10A H10A 0.9500 . ?
C1A N2A 1.332(11) . ?
C1A H1A 0.9500 . ?

loop_
_geom_torsion_atom_site_label_1
_geom_torsion_atom_site_label_2
_geom_torsion_atom_site_label_3
_geom_torsion_atom_site_label_4
_geom_torsion
_geom_torsion_site_symmetry_1
_geom_torsion_site_symmetry_2
_geom_torsion_site_symmetry_3
_geom_torsion_site_symmetry_4
_geom_torsion_publ_flag
C48 Si45 N5 Si2 79.97(15) . . . . ?
C46 Si45 N5 Si2 -159.55(13) . . . . ?
C47 Si45 N5 Si2 -40.78(17) . . . . ?
C48 Si45 N5 Sn6 -78.56(15) . . . . ?
C46 Si45 N5 Sn6 41.92(17) . . . . ?
C47 Si45 N5 Sn6 160.69(13) . . . . ?
C19 Si2 N5 Si45 78.82(16) . . . . ?
C17 Si2 N5 Si45 -161.00(15) . . . . ?
C2 Si2 N5 Si45 -43.64(16) . . . . ?
C19 Si2 N5 Sn6 -119.93(12) . . . . ?
C17 Si2 N5 Sn6 0.26(16) . . . . ?
C2 Si2 N5 Sn6 117.62(11) . . . . ?
C21 Si19 N18 Si23 136.61(13) . . . . ?
C20 Si19 N18 Si23 -100.24(13) . . . . ?
C22 Si19 N18 Si23 18.56(16) . . . . ?
C21 Si19 N18 Sn17 -35.61(15) . . . . ?
C20 Si19 N18 Sn17 87.54(13) . . . . ?
C22 Si19 N18 Sn17 -153.66(12) . . . . ?
C25 Si23 N18 Si19 -68.37(16) . . . . ?
C24 Si23 N18 Si19 172.36(12) . . . . ?
C26 Si23 N18 Si19 55.56(15) . . . . ?
C25 Si23 N18 Sn17 104.88(13) . . . . ?
C24 Si23 N18 Sn17 -14.40(13) . . . . ?
C26 Si23 N18 Sn17 -131.20(11) . . . . ?
C29 Si28 N27 Si32 160.51(12) . . . . ?
C30 Si28 N27 Si32 -76.92(15) . . . . ?
C31 Si28 N27 Si32 43.65(14) . . . . ?
C29 Si28 N27 Sn17 -0.63(17) . . . . ?
C30 Si28 N27 Sn17 121.94(14) . . . . ?
C31 Si28 N27 Sn17 -117.49(13) . . . . ?
C34 Si32 N27 Si28 -84.22(15) . . . . ?
C33 Si32 N27 Si28 39.22(15) . . . . ?
C35 Si32 N27 Si28 156.66(13) . . . . ?
C34 Si32 N27 Sn17 81.31(14) . . . . ?
C33 Si32 N27 Sn17 -155.25(10) . . . . ?
C35 Si32 N27 Sn17 -37.81(13) . . . . ?
C38 Si37 N36 Si41 -162.99(11) . . . . ?
C40 Si37 N36 Si41 75.20(14) . . . . ?
C39 Si37 N36 Si41 -44.83(15) . . . . ?
C38 Si37 N36 Sn6 13.04(16) . . . . ?
C40 Si37 N36 Sn6 -108.78(13) . . . . ?
C39 Si37 N36 Sn6 131.19(13) . . . . ?
C43 Si41 N36 Si37 96.42(18) . . . . ?
C42 Si41 N36 Si37 -27.54(15) . . . . ?
C44 Si41 N36 Si37 -144.64(13) . . . . ?
C43 Si41 N36 Sn6 -80.40(17) . . . . ?
C42 Si41 N36 Sn6 155.64(10) . . . . ?
C44 Si41 N36 Sn6 38.54(13) . . . . ?
C11 N10 C9 C18 1.5(3) . . . . ?
Sn17 N10 C9 C18 -168.08(15) . . . . ?
C9 N10 C11 C16 175.05(17) . . . . ?
Sn17 N10 C11 C16 -15.6(2) . . . . ?
C9 N10 C11 C12 -4.4(3) . . . . ?
Sn17 N10 C11 C12 164.99(13) . . . . ?
C18 N7 C12 C13 179.68(18) . . . . ?
Sn6 N7 C12 C13 -13.5(2) . . . . ?
C18 N7 C12 C11 0.1(3) . . . . ?
Sn6 N7 C12 C11 166.99(13) . . . . ?
N10 C11 C12 N7 3.7(3) . . . . ?
C16 C11 C12 N7 -175.73(17) . . . . ?
N10 C11 C12 C13 -175.88(17) . . . . ?
C16 C11 C12 C13 4.7(3) . . . . ?
N7 C12 C13 C14 177.23(19) . . . . ?
C11 C12 C13 C14 -3.2(3) . . . . ?
C12 C13 C14 C15 0.2(3) . . . . ?
C13 C14 C15 C16 1.3(3) . . . . ?
C14 C15 C16 C11 0.4(3) . . . . ?
N10 C11 C16 C15 177.20(18) . . . . ?
C12 C11 C16 C15 -3.4(3) . . . . ?
C12 N7 C18 C9 -3.1(3) . . . . ?
Sn6 N7 C18 C9 -170.61(15) . . . . ?
N10 C9 C18 N7 2.5(3) . . . . ?
C84 O59 C60 C61 -177.37(19) . . . . ?
K58 O59 C60 C61 58.7(2) . . . . ?
C84 O59 C60 K58 123.9(2) . . . . ?
C63 O62 C61 C60 174.70(19) . . . . ?
K58 O62 C61 C60 41.1(2) . . . . ?
O59 C60 C61 O62 -67.5(2) . . . . ?
K58 C60 C61 O62 -28.64(16) . . . . ?
C61 O62 C63 C68 5.2(3) . . . . ?
K58 O62 C63 C68 139.6(2) . . . . ?
C61 O62 C63 C64 -174.90(19) . . . . ?
K58 O62 C63 C64 -40.5(2) . . . . ?
C70 O69 C64 C65 0.6(3) . . . . ?
K58 O69 C64 C65 -139.13(19) . . . . ?
C70 O69 C64 C63 -179.73(19) . . . . ?
K58 O69 C64 C63 40.6(2) . . . . ?
O62 C63 C64 O69 0.2(3) . . . . ?
C68 C63 C64 O69 -179.9(2) . . . . ?
O62 C63 C64 C65 179.9(2) . . . . ?
C68 C63 C64 C65 -0.2(3) . . . . ?
O69 C64 C65 C66 179.3(2) . . . . ?
C63 C64 C65 C66 -0.4(3) . . . . ?
C64 C65 C66 C67 0.3(4) . . . . ?
C65 C66 C67 C68 0.4(4) . . . . ?
O62 C63 C68 C67 -179.3(2) . . . . ?
C64 C63 C68 C67 0.8(4) . . . . ?
C66 C67 C68 C63 -0.9(4) . . . . ?
C64 O69 C70 C71 -171.75(18) . . . . ?
K58 O69 C70 C71 -33.3(2) . . . . ?
C73 O72 C71 C70 173.77(18) . . . . ?
K58 O72 C71 C70 -65.32(19) . . . . ?
O69 C70 C71 O72 67.0(2) . . . . ?
C71 O72 C73 C74 -178.62(18) . . . . ?
K58 O72 C73 C74 61.38(19) . . . . ?
C76 O75 C74 C73 176.85(19) . . . . ?
K58 O75 C74 C73 38.6(2) . . . . ?
O72 C73 C74 O75 -68.0(2) . . . . ?
C74 O75 C76 C81 2.2(3) . . . . ?
K58 O75 C76 C81 141.0(2) . . . . ?
C74 O75 C76 C77 -177.4(2) . . . . ?
K58 O75 C76 C77 -38.5(2) . . . . ?
C83 O82 C77 C78 -0.4(3) . . . . ?
K58 O82 C77 C78 -141.5(2) . . . . ?
C83 O82 C77 C76 -179.8(2) . . . . ?
K58 O82 C77 C76 39.1(2) . . . . ?
C81 C76 C77 O82 179.8(2) . . . . ?
O75 C76 C77 O82 -0.6(3) . . . . ?
C81 C76 C77 C78 0.4(3) . . . . ?
O75 C76 C77 C78 180.0(2) . . . . ?
O82 C77 C78 C79 -179.7(2) . . . . ?
C76 C77 C78 C79 -0.3(4) . . . . ?
C77 C78 C79 C80 0.0(4) . . . . ?
C78 C79 C80 C81 0.2(4) . . . . ?
O75 C76 C81 C80 -179.7(2) . . . . ?
C77 C76 C81 C80 -0.2(4) . . . . ?
C79 C80 C81 C76 -0.1(4) . . . . ?
C77 O82 C83 C84 -173.2(2) . . . . ?
K58 O82 C83 C84 -33.2(2) . . . . ?
C60 O59 C84 C83 171.04(19) . . . . ?
K58 O59 C84 C83 -64.19(19) . . . . ?
O82 C83 C84 O59 65.4(2) . . . . ?
C88 O85 C86 C87 -78.6(3) . . . . ?
K58 O85 C86 C87 123.14(19) . . . . ?
C86 O85 C88 C89 169.0(3) . . . . ?
K58 O85 C88 C89 -35.7(3) . . . . ?
C3 N2 C1 C10 -1.2(11) . . . . ?
C1 N2 C3 C8 0.3(9) . . . . ?
C1 N2 C3 C4 179.0(6) . . . . ?
N2 C3 C4 C5 -179.3(5) . . . . ?
C8 C3 C4 C5 -0.5(9) . . . . ?
C3 C4 C5 C6 -0.8(7) . . . . ?
C4 C5 C6 C7 -2.3(7) . . . . ?
C5 C6 C7 C8 6.6(8) . . . . ?
C10 N9 C8 C3 2.6(7) . . . . ?
K58 N9 C8 C3 178.4(5) . . . . ?
C10 N9 C8 C7 178.0(6) . . . . ?
K58 N9 C8 C7 -6.2(5) . . . . ?
N2 C3 C8 N9 -1.1(9) . . . . ?
C4 C3 C8 N9 -179.8(5) . . . . ?
N2 C3 C8 C7 -176.6(6) . . . . ?
C4 C3 C8 C7 4.7(9) . . . . ?
C6 C7 C8 N9 176.8(4) . . . . ?
C6 C7 C8 C3 -7.6(9) . . . . ?
C8 N9 C10 C1 -3.5(10) . . . . ?
K58 N9 C10 C1 -179.4(6) . . . . ?
N2 C1 C10 N9 3.0(13) . . . . ?
C52 O51 C49 C50 -179.3(4) . . . . ?
C49 O51 C52 C53 174.7(4) . . . . ?
C8A C7A C6A C5A 1(7) . . . . ?
C7A C6A C5A C4A 11(6) . . . . ?
C6A C5A C4A C3A -7(4) . . . . ?
C5A C4A C3A N2A -179(3) . . . . ?
C5A C4A C3A C8A -8(5) . . . . ?
N2A C3A C8A N9A -18(5) . . . . ?
C4A C3A C8A N9A 171(3) . . . . ?
N2A C3A C8A C7A -170(3) . . . . ?
C4A C3A C8A C7A 19(5) . . . . ?
C6A C7A C8A N9A -168(3) . . . . ?
C6A C7A C8A C3A -16(5) . . . . ?
C3A C8A N9A C10A 15(3) . . . . ?
C7A C8A N9A C10A 167(3) . . . . ?
C3A C8A N9A K58 -174(2) . . . . ?
C7A C8A N9A K58 -22(2) . . . . ?
C8A N9A C10A C1A -16(3) . . . . ?
K58 N9A C10A C1A 172.2(18) . . . . ?
N9A C10A C1A N2A 21(4) . . . . ?
C10A C1A N2A C3A -21(3) . . . . ?
C4A C3A N2A C1A -169(3) . . . . ?
C8A C3A N2A C1A 20(5) . . . . ?
